data_4328843
loop_
_publ_author_name
'Andreas Gl\"ockner'
'Thomas Bannenberg'
'Constantin G. Daniliuc'
'Peter G. Jones'
'Matthias Tamm'

_publ_contact_author
;
        Peter G. Jones
        Institut f\"ur Anorganische und Analytische Chemie
        Technische Universit\"at Braunschweig
        Postfach 3329
        38023 Braunschweig
        Germany
;
_publ_contact_author_email p.jones@tu-bs.de
_publ_contact_author_fax '049 531 391-5387'
_publ_contact_author_phone '049 531 391-5382'
_publ_section_title
;
 From a Cycloheptatrienylzirconium Allyl Complex to a
 Cycloheptatrienylzirconium Imidazolin-2-iminato "Pogo Stick" Complex with
 Imido-Type Reactivity
;
_journal_name_full 'Inorganic Chemistry'
_journal_page_first 4368
_journal_page_last 4378
_journal_paper_doi 10.1021/ic300129z
_journal_volume 51
_journal_year 2012
_chemical_formula_sum 'C39 H52 N4 Zr'
_chemical_formula_weight 668.07
_chemical_name_systematic
; 
 ? 
;
_space_group_IT_number 14
_symmetry_cell_setting monoclinic
_symmetry_space_group_name_Hall '-P 2ybc'
_symmetry_space_group_name_H-M 'P 1 21/c 1'
_atom_sites_solution_hydrogens geom
_atom_sites_solution_primary direct
_atom_sites_solution_secondary difmap
_audit_creation_method SHELXL-97
_cell_angle_alpha 90.00
_cell_angle_beta 99.343(8)
_cell_angle_gamma 90.00
_cell_formula_units_Z 4
_cell_length_a 10.4190(2)
_cell_length_b 20.2799(2)
_cell_length_c 17.5953(2)
_cell_measurement_reflns_used 39342
_cell_measurement_temperature 100(2)
_cell_measurement_theta_max 75.7167
_cell_measurement_theta_min 3.3482
_cell_volume 3668.50(12)
_computing_cell_refinement
; 
CrysAlisPro, Oxford Diffraction Ltd., 
Version 1.171.33.55 (release 05-01-2010 CrysAlis171 .NET) 
(compiled Jan  5 2010,16:28:46) 
;
_computing_data_collection
; 
CrysAlisPro, Oxford Diffraction Ltd., 
Version 1.171.33.55 (release 05-01-2010 CrysAlis171 .NET) 
(compiled Jan  5 2010,16:28:46) 
;
_computing_data_reduction
; 
CrysAlisPro, Oxford Diffraction Ltd., 
Version 1.171.33.55 (release 05-01-2010 CrysAlis171 .NET) 
(compiled Jan  5 2010,16:28:46) 
;
_computing_molecular_graphics 'BRUKER XP'
_computing_publication_material SHELXL-97
_computing_structure_refinement 'SHELXL-97 (Sheldrick, 1997)'
_computing_structure_solution 'SHELXS-97 (Sheldrick, 1990)'
_diffrn_ambient_temperature 100(2)
_diffrn_detector_area_resol_mean 10.3543
_diffrn_measured_fraction_theta_full 1.000
_diffrn_measured_fraction_theta_max 0.995
_diffrn_measurement_device_type 'Xcalibur, Atlas, Nova'
_diffrn_measurement_method '\w scans'
_diffrn_radiation_monochromator mirror
_diffrn_radiation_source 'Nova (Cu) X-ray Source'
_diffrn_radiation_type 'Cu K\a'
_diffrn_radiation_wavelength 1.54184
_diffrn_reflns_av_R_equivalents 0.0248
_diffrn_reflns_av_sigmaI/netI 0.0110
_diffrn_reflns_limit_h_max 13
_diffrn_reflns_limit_h_min -13
_diffrn_reflns_limit_k_max 25
_diffrn_reflns_limit_k_min -23
_diffrn_reflns_limit_l_max 22
_diffrn_reflns_limit_l_min -21
_diffrn_reflns_number 52750
_diffrn_reflns_theta_full 72.50
_diffrn_reflns_theta_max 75.90
_diffrn_reflns_theta_min 3.35
_exptl_absorpt_coefficient_mu 2.675
_exptl_absorpt_correction_T_max 1.00000
_exptl_absorpt_correction_T_min 0.80120
_exptl_absorpt_correction_type multi-scan
_exptl_absorpt_process_details
; 
CrysAlisPro, Oxford Diffraction Ltd., 
Version 1.171.33.55 (release 05-01-2010 CrysAlis171 .NET) 
(compiled Jan  5 2010,16:28:46) 
;
_exptl_crystal_colour red
_exptl_crystal_density_diffrn 1.210
_exptl_crystal_description prism
_exptl_crystal_F_000 1416
_exptl_crystal_size_max 0.11
_exptl_crystal_size_mid 0.07
_exptl_crystal_size_min 0.06
_refine_diff_density_max 0.663
_refine_diff_density_min -0.467
_refine_diff_density_rms 0.047
_refine_ls_extinction_method none
_refine_ls_goodness_of_fit_ref 1.080
_refine_ls_hydrogen_treatment mixed
_refine_ls_matrix_type full
_refine_ls_number_parameters 452
_refine_ls_number_reflns 7610
_refine_ls_number_restraints 94
_refine_ls_restrained_S_all 1.100
_refine_ls_R_factor_all 0.0292
_refine_ls_R_factor_gt 0.0272
_refine_ls_shift/su_max 0.004
_refine_ls_shift/su_mean 0.000
_refine_ls_structure_factor_coef Fsqd
_refine_ls_weighting_details 'calc w=1/[\s^2^(Fo^2^)+(0.0405P)^2^+1.7312P] where P=(Fo^2^+2Fc^2^)/3'
_refine_ls_weighting_scheme calc
_refine_ls_wR_factor_gt 0.0733
_refine_ls_wR_factor_ref 0.0744
_reflns_number_gt 7048
_reflns_number_total 7610
_reflns_threshold_expression >2sigma(I)
_cod_data_source_file ic300129z_si_001_6.cif
_cod_data_source_block andyg21
_cod_original_sg_symbol_H-M 'P 21/c'
_cod_database_code 4328843

loop_
_symmetry_equiv_pos_as_xyz
'x, y, z'
'-x, y+1/2, -z+1/2'
'-x, -y, -z'
'x, -y-1/2, z-1/2'

loop_
_atom_site_label
_atom_site_type_symbol
_atom_site_fract_x
_atom_site_fract_y
_atom_site_fract_z
_atom_site_U_iso_or_equiv
_atom_site_adp_type
_atom_site_occupancy
_atom_site_symmetry_multiplicity
_atom_site_calc_flag
_atom_site_refinement_flags
_atom_site_disorder_assembly
_atom_site_disorder_group
Zr Zr 0.814287(13) 0.135221(6) 0.760364(7) 0.02401(6) Uani 1 1 d . . .
N1 N 0.76027(13) 0.20731(6) 0.82651(7) 0.0246(3) Uani 1 1 d . . .
N2 N 0.71450(13) 0.21960(6) 0.95505(7) 0.0233(3) Uani 1 1 d . . .
N3 N 0.70768(13) 0.30896(6) 0.88432(7) 0.0232(3) Uani 1 1 d . . .
N4 N 0.49454(15) 0.11697(8) 0.65412(9) 0.0365(3) Uani 1 1 d . A .
C1 C 1.0365(2) 0.10636(12) 0.79818(13) 0.0482(5) Uani 1 1 d D . .
H1 H 1.094(3) 0.1273(13) 0.8372(14) 0.073(9) Uiso 1 1 d D . .
C2 C 0.9581(2) 0.05742(11) 0.82295(12) 0.0490(5) Uani 1 1 d D . .
H2 H 0.969(3) 0.0498(13) 0.8762(9) 0.061(7) Uiso 1 1 d D . .
C3 C 0.8535(2) 0.02208(10) 0.77968(13) 0.0472(5) Uani 1 1 d D . .
H3 H 0.811(2) -0.0063(11) 0.8085(13) 0.056(7) Uiso 1 1 d D . .
C4 C 0.8059(2) 0.02803(9) 0.69904(12) 0.0427(4) Uani 1 1 d D . .
H4 H 0.7309(18) 0.0046(11) 0.6804(13) 0.051(7) Uiso 1 1 d D . .
C5 C 0.8418(2) 0.07344(10) 0.64574(11) 0.0404(4) Uani 1 1 d D . .
H5 H 0.787(2) 0.0732(12) 0.5985(10) 0.054(7) Uiso 1 1 d D . .
C6 C 0.9340(2) 0.12506(11) 0.65787(12) 0.0438(5) Uani 1 1 d D . .
H6 H 0.937(2) 0.1532(11) 0.6162(12) 0.053(7) Uiso 1 1 d D . .
C7 C 1.0222(2) 0.13893(11) 0.72643(14) 0.0474(5) Uani 1 1 d D . .
H7 H 1.068(2) 0.1773(10) 0.7269(15) 0.058(7) Uiso 1 1 d D . .
C8 C 0.73033(14) 0.24136(7) 0.88179(8) 0.0215(3) Uani 1 1 d . . .
C9 C 0.69039(16) 0.27271(8) 1.00084(9) 0.0268(3) Uani 1 1 d . . .
H9 H 0.6786 0.2706 1.0532 0.032 Uiso 1 1 calc R . .
C10 C 0.68683(16) 0.32724(8) 0.95781(9) 0.0271(3) Uani 1 1 d . . .
H10 H 0.6726 0.3708 0.9744 0.032 Uiso 1 1 calc R . .
C11 C 0.73790(16) 0.15231(8) 0.97789(9) 0.0254(3) Uani 1 1 d . . .
C12 C 0.64139(17) 0.10577(8) 0.95114(9) 0.0279(3) Uani 1 1 d . . .
C13 C 0.66930(19) 0.03961(8) 0.96932(10) 0.0341(4) Uani 1 1 d . . .
H13 H 0.6064 0.0067 0.9521 0.041 Uiso 1 1 calc R . .
C14 C 0.7872(2) 0.02152(9) 1.01204(10) 0.0381(4) Uani 1 1 d . . .
H14 H 0.8047 -0.0237 1.0235 0.046 Uiso 1 1 calc R . .
C15 C 0.87988(19) 0.06849(9) 1.03831(10) 0.0368(4) Uani 1 1 d . . .
H15 H 0.9601 0.0552 1.0680 0.044 Uiso 1 1 calc R . .
C16 C 0.85739(18) 0.13532(8) 1.02188(10) 0.0295(3) Uani 1 1 d . . .
C17 C 0.51206(17) 0.12749(8) 0.90529(10) 0.0318(4) Uani 1 1 d . . .
H17 H 0.5305 0.1628 0.8689 0.038 Uiso 1 1 calc R . .
C18 C 0.4243(2) 0.15733(11) 0.95819(13) 0.0452(5) Uani 1 1 d . . .
H18A H 0.4049 0.1238 0.9948 0.054 Uiso 1 1 calc R . .
H18B H 0.3431 0.1726 0.9272 0.054 Uiso 1 1 calc R . .
H18C H 0.4689 0.1947 0.9864 0.054 Uiso 1 1 calc R . .
C19 C 0.4392(2) 0.07234(10) 0.85743(11) 0.0406(4) Uani 1 1 d . . .
H19A H 0.4967 0.0519 0.8253 0.049 Uiso 1 1 calc R . .
H19B H 0.3627 0.0906 0.8244 0.049 Uiso 1 1 calc R . .
H19C H 0.4115 0.0391 0.8918 0.049 Uiso 1 1 calc R . .
C20 C 0.96180(17) 0.18609(9) 1.04951(10) 0.0343(4) Uani 1 1 d . . .
H20 H 0.9215 0.2306 1.0390 0.041 Uiso 1 1 calc R . .
C21 C 1.0730(3) 0.18137(15) 1.00439(19) 0.0722(8) Uani 1 1 d . . .
H21A H 1.1148 0.1381 1.0131 0.087 Uiso 1 1 calc R . .
H21B H 1.1367 0.2161 1.0214 0.087 Uiso 1 1 calc R . .
H21C H 1.0397 0.1869 0.9494 0.087 Uiso 1 1 calc R . .
C22 C 1.0082(3) 0.18161(14) 1.13605(14) 0.0671(8) Uani 1 1 d . . .
H22A H 1.0499 0.1388 1.1485 0.081 Uiso 1 1 calc R . .
H22B H 0.9337 0.1863 1.1632 0.081 Uiso 1 1 calc R . .
H22C H 1.0710 0.2169 1.1521 0.081 Uiso 1 1 calc R . .
C23 C 0.73054(16) 0.35334(7) 0.82461(9) 0.0239(3) Uani 1 1 d . . .
C24 C 0.63189(17) 0.36443(8) 0.76200(10) 0.0296(3) Uani 1 1 d . . .
C25 C 0.65625(18) 0.40972(9) 0.70681(10) 0.0347(4) Uani 1 1 d . . .
H25 H 0.5914 0.4180 0.6633 0.042 Uiso 1 1 calc R . .
C26 C 0.77328(19) 0.44289(9) 0.71425(11) 0.0382(4) Uani 1 1 d . . .
H26 H 0.7870 0.4747 0.6768 0.046 Uiso 1 1 calc R . .
C27 C 0.87056(18) 0.43017(10) 0.77568(11) 0.0394(4) Uani 1 1 d . . .
H27 H 0.9508 0.4532 0.7801 0.047 Uiso 1 1 calc R . .
C28 C 0.85182(16) 0.38380(9) 0.83133(10) 0.0304(3) Uani 1 1 d . . .
C29 C 0.5033(2) 0.32847(11) 0.75601(12) 0.0449(5) Uani 1 1 d . . .
H29 H 0.5216 0.2849 0.7822 0.054 Uiso 1 1 calc R . .
C30 C 0.4122(3) 0.3641(2) 0.7977(2) 0.0984(13) Uani 1 1 d . . .
H30A H 0.4565 0.3755 0.8495 0.118 Uiso 1 1 calc R . .
H30B H 0.3371 0.3359 0.8015 0.118 Uiso 1 1 calc R . .
H30C H 0.3827 0.4045 0.7696 0.118 Uiso 1 1 calc R . .
C31 C 0.4412(3) 0.31422(19) 0.67356(16) 0.0791(9) Uani 1 1 d . . .
H31A H 0.3701 0.2826 0.6733 0.095 Uiso 1 1 calc R . .
H31B H 0.5065 0.2957 0.6454 0.095 Uiso 1 1 calc R . .
H31C H 0.4069 0.3552 0.6487 0.095 Uiso 1 1 calc R . .
C32 C 0.96209(17) 0.36794(10) 0.89640(11) 0.0376(4) Uani 1 1 d . . .
H32 H 0.9320 0.3321 0.9284 0.045 Uiso 1 1 calc R . .
C33 C 1.0806(2) 0.34235(13) 0.86362(13) 0.0518(5) Uani 1 1 d . . .
H33A H 1.0552 0.3040 0.8308 0.062 Uiso 1 1 calc R . .
H33B H 1.1491 0.3296 0.9061 0.062 Uiso 1 1 calc R . .
H33C H 1.1131 0.3771 0.8331 0.062 Uiso 1 1 calc R . .
C34 C 0.99620(19) 0.42792(11) 0.94789(11) 0.0449(5) Uani 1 1 d . . .
H34A H 1.0251 0.4639 0.9176 0.054 Uiso 1 1 calc R . .
H34B H 1.0661 0.4164 0.9901 0.054 Uiso 1 1 calc R . .
H34C H 0.9193 0.4420 0.9691 0.054 Uiso 1 1 calc R . .
C35 C 0.59384(19) 0.12850(9) 0.69152(11) 0.0341(4) Uani 1 1 d . . .
C36 C 0.37361(19) 0.09756(11) 0.60539(10) 0.0404(4) Uani 1 1 d DU . .
C37 C 0.2949(4) 0.05103(18) 0.6460(2) 0.0469(9) Uani 0.594(4) 1 d PDU A 1
H37A H 0.2764 0.0717 0.6934 0.056 Uiso 0.594(4) 1 calc PR A 1
H37B H 0.3442 0.0103 0.6588 0.056 Uiso 0.594(4) 1 calc PR A 1
H37C H 0.2130 0.0408 0.6123 0.056 Uiso 0.594(4) 1 calc PR A 1
C38 C 0.3985(4) 0.0768(3) 0.5291(2) 0.0579(13) Uani 0.594(4) 1 d PDU A 1
H38A H 0.3158 0.0668 0.4960 0.069 Uiso 0.594(4) 1 calc PR A 1
H38B H 0.4538 0.0375 0.5344 0.069 Uiso 0.594(4) 1 calc PR A 1
H38C H 0.4426 0.1125 0.5059 0.069 Uiso 0.594(4) 1 calc PR A 1
C39 C 0.2847(3) 0.16479(17) 0.5920(2) 0.0483(9) Uani 0.594(4) 1 d PDU A 1
H39A H 0.1982 0.1538 0.5641 0.058 Uiso 0.594(4) 1 calc PR A 1
H39B H 0.3266 0.1966 0.5620 0.058 Uiso 0.594(4) 1 calc PR A 1
H39C H 0.2763 0.1841 0.6421 0.058 Uiso 0.594(4) 1 calc PR A 1
C37' C 0.2683(5) 0.1139(3) 0.6418(3) 0.0488(14) Uiso 0.406(4) 1 d PDU A 2
H37D H 0.2575 0.1619 0.6418 0.059 Uiso 0.406(4) 1 calc PR A 2
H37E H 0.2844 0.0977 0.6950 0.059 Uiso 0.406(4) 1 calc PR A 2
H37F H 0.1890 0.0934 0.6141 0.059 Uiso 0.406(4) 1 calc PR A 2
C38' C 0.3892(6) 0.0170(3) 0.6086(4) 0.0565(15) Uiso 0.406(4) 1 d PDU A 2
H38D H 0.4046 0.0024 0.6624 0.068 Uiso 0.406(4) 1 calc PR A 2
H38E H 0.4628 0.0039 0.5837 0.068 Uiso 0.406(4) 1 calc PR A 2
H38F H 0.3094 -0.0035 0.5817 0.068 Uiso 0.406(4) 1 calc PR A 2
C39' C 0.3840(7) 0.1181(4) 0.5256(4) 0.0611(17) Uiso 0.406(4) 1 d PDU A 2
H39D H 0.3087 0.1015 0.4900 0.073 Uiso 0.406(4) 1 calc PR A 2
H39E H 0.4640 0.1000 0.5112 0.073 Uiso 0.406(4) 1 calc PR A 2
H39F H 0.3862 0.1663 0.5227 0.073 Uiso 0.406(4) 1 calc PR A 2

loop_
_atom_site_aniso_label
_atom_site_aniso_U_11
_atom_site_aniso_U_22
_atom_site_aniso_U_33
_atom_site_aniso_U_23
_atom_site_aniso_U_13
_atom_site_aniso_U_12
Zr 0.02811(8) 0.02257(8) 0.02180(8) -0.00091(4) 0.00540(5) 0.00458(5)
N1 0.0271(6) 0.0230(6) 0.0240(6) -0.0011(5) 0.0050(5) 0.0019(5)
N2 0.0287(6) 0.0205(6) 0.0214(6) 0.0011(5) 0.0056(5) -0.0011(5)
N3 0.0282(6) 0.0203(6) 0.0223(6) 0.0009(5) 0.0074(5) 0.0019(5)
N4 0.0366(8) 0.0384(8) 0.0338(8) -0.0038(6) 0.0040(7) -0.0032(7)
C1 0.0336(10) 0.0618(14) 0.0465(11) -0.0158(10) -0.0015(8) 0.0204(9)
C2 0.0639(14) 0.0488(12) 0.0333(10) 0.0015(9) 0.0045(9) 0.0347(11)
C3 0.0693(14) 0.0272(9) 0.0503(11) 0.0067(8) 0.0253(11) 0.0172(9)
C4 0.0491(11) 0.0301(9) 0.0501(11) -0.0113(8) 0.0119(9) 0.0065(8)
C5 0.0474(11) 0.0465(11) 0.0279(9) -0.0088(8) 0.0081(8) 0.0125(9)
C6 0.0496(12) 0.0496(11) 0.0371(10) 0.0023(9) 0.0215(9) 0.0092(9)
C7 0.0353(10) 0.0519(13) 0.0593(13) -0.0108(10) 0.0205(10) 0.0021(9)
C8 0.0204(7) 0.0212(7) 0.0227(7) 0.0011(5) 0.0032(5) -0.0001(5)
C9 0.0321(8) 0.0265(8) 0.0232(7) -0.0031(6) 0.0089(6) -0.0019(6)
C10 0.0334(8) 0.0239(7) 0.0256(7) -0.0046(6) 0.0096(6) 0.0010(6)
C11 0.0329(8) 0.0223(7) 0.0217(7) 0.0023(6) 0.0062(6) -0.0011(6)
C12 0.0354(8) 0.0253(8) 0.0237(7) 0.0012(6) 0.0071(6) -0.0043(6)
C13 0.0485(10) 0.0244(8) 0.0301(8) 0.0012(6) 0.0085(7) -0.0082(7)
C14 0.0568(12) 0.0231(8) 0.0339(9) 0.0056(7) 0.0063(8) 0.0016(8)
C15 0.0446(10) 0.0299(9) 0.0334(9) 0.0053(7) -0.0008(8) 0.0051(7)
C16 0.0365(9) 0.0263(8) 0.0250(8) 0.0022(6) 0.0026(7) 0.0000(6)
C17 0.0313(9) 0.0322(9) 0.0319(9) 0.0002(7) 0.0050(7) -0.0079(7)
C18 0.0356(10) 0.0501(12) 0.0510(12) -0.0101(9) 0.0106(9) -0.0079(9)
C19 0.0429(10) 0.0432(10) 0.0345(9) -0.0018(8) 0.0024(8) -0.0140(8)
C20 0.0345(9) 0.0300(8) 0.0354(9) 0.0012(7) -0.0035(7) -0.0005(7)
C21 0.0579(15) 0.0688(17) 0.097(2) -0.0362(16) 0.0333(15) -0.0276(13)
C22 0.0871(19) 0.0597(15) 0.0446(12) 0.0029(11) -0.0190(12) -0.0258(14)
C23 0.0285(8) 0.0198(7) 0.0246(7) 0.0015(6) 0.0083(6) 0.0044(6)
C24 0.0320(9) 0.0295(8) 0.0270(8) 0.0000(6) 0.0037(7) 0.0025(6)
C25 0.0413(10) 0.0353(9) 0.0270(8) 0.0055(7) 0.0038(7) 0.0091(7)
C26 0.0437(10) 0.0371(9) 0.0361(9) 0.0154(8) 0.0135(8) 0.0070(8)
C27 0.0324(9) 0.0425(10) 0.0450(10) 0.0167(8) 0.0113(8) -0.0012(8)
C28 0.0271(8) 0.0319(8) 0.0329(8) 0.0079(7) 0.0067(7) 0.0029(7)
C29 0.0370(10) 0.0552(12) 0.0391(10) 0.0090(9) -0.0041(8) -0.0095(9)
C30 0.0445(15) 0.155(4) 0.101(3) -0.045(2) 0.0283(16) -0.0173(18)
C31 0.0584(16) 0.115(3) 0.0591(16) -0.0139(16) -0.0061(13) -0.0236(16)
C32 0.0259(8) 0.0477(11) 0.0390(10) 0.0160(8) 0.0049(7) 0.0010(7)
C33 0.0328(10) 0.0711(15) 0.0512(12) 0.0121(11) 0.0056(9) 0.0139(10)
C34 0.0345(10) 0.0630(13) 0.0365(10) 0.0082(9) 0.0034(8) -0.0041(9)
C35 0.0370(10) 0.0329(9) 0.0317(9) -0.0049(7) 0.0037(8) 0.0014(7)
C36 0.0382(10) 0.0534(12) 0.0285(9) -0.0048(8) 0.0020(7) -0.0162(9)
C37 0.0447(19) 0.052(2) 0.0397(18) 0.0069(15) -0.0054(14) -0.0127(16)
C38 0.0322(17) 0.103(4) 0.0397(19) -0.033(2) 0.0083(14) -0.006(2)
C39 0.0377(18) 0.0420(19) 0.061(2) -0.0053(16) -0.0058(16) -0.0013(14)

loop_
_atom_type_symbol
_atom_type_description
_atom_type_scat_dispersion_real
_atom_type_scat_dispersion_imag
_atom_type_scat_source
C C 0.0181 0.0091 'International Tables Vol C Tables 4.2.6.8 and 6.1.1.4'
H H 0.0000 0.0000 'International Tables Vol C Tables 4.2.6.8 and 6.1.1.4'
N N 0.0311 0.0180 'International Tables Vol C Tables 4.2.6.8 and 6.1.1.4'
Zr Zr -0.1862 2.2449 'International Tables Vol C Tables 4.2.6.8 and 6.1.1.4'

loop_
_geom_angle_atom_site_label_1
_geom_angle_atom_site_label_2
_geom_angle_atom_site_label_3
_geom_angle
N1 Zr C2 116.08(6)
N1 Zr C7 118.90(7)
C2 Zr C7 65.85(9)
N1 Zr C3 133.45(6)
C2 Zr C3 35.34(9)
C7 Zr C3 85.51(8)
N1 Zr C6 137.68(7)
C2 Zr C6 85.58(8)
C7 Zr C6 35.18(8)
C3 Zr C6 85.65(7)
N1 Zr C1 111.69(6)
C2 Zr C1 34.61(9)
C7 Zr C1 34.81(9)
C3 Zr C1 65.14(9)
C6 Zr C1 65.24(8)
N1 Zr C35 89.92(6)
C2 Zr C35 133.21(8)
C7 Zr C35 135.79(8)
C3 Zr C35 98.41(8)
C6 Zr C35 100.88(7)
C1 Zr C35 158.23(7)
N1 Zr C4 156.87(7)
C2 Zr C4 64.91(8)
C7 Zr C4 83.28(8)
C3 Zr C4 34.87(8)
C6 Zr C4 64.34(8)
C1 Zr C4 82.34(8)
C35 Zr C4 76.34(7)
N1 Zr C5 159.96(6)
C2 Zr C5 83.65(7)
C7 Zr C5 64.27(8)
C3 Zr C5 64.83(7)
C6 Zr C5 34.26(8)
C1 Zr C5 82.21(7)
C35 Zr C5 77.64(7)
C4 Zr C5 33.72(7)
C8 N1 Zr 165.04(12)
C9 N2 C8 110.43(12)
C9 N2 C11 127.83(13)
C8 N2 C11 121.30(12)
C8 N3 C10 110.10(12)
C8 N3 C23 123.07(12)
C10 N3 C23 125.59(13)
C35 N4 C36 175.54(19)
C2 C1 C7 128.9(2)
C2 C1 Zr 70.75(11)
C7 C1 Zr 71.21(11)
C1 C2 C3 128.89(19)
C1 C2 Zr 74.64(12)
C3 C2 Zr 73.08(11)
C2 C3 C4 127.0(2)
C2 C3 Zr 71.58(11)
C4 C3 Zr 75.50(11)
C5 C4 C3 129.0(2)
C5 C4 Zr 73.46(11)
C3 C4 Zr 69.64(11)
C4 C5 C6 129.18(19)
C4 C5 Zr 72.81(10)
C6 C5 Zr 70.22(11)
C5 C6 C7 127.2(2)
C5 C6 Zr 75.52(11)
C7 C6 Zr 71.56(11)
C1 C7 C6 128.8(2)
C1 C7 Zr 73.98(12)
C6 C7 Zr 73.26(12)
N1 C8 N3 128.49(14)
N1 C8 N2 127.89(14)
N3 C8 N2 103.61(12)
C10 C9 N2 107.64(13)
C9 C10 N3 108.10(14)
C16 C11 C12 123.03(15)
C16 C11 N2 119.06(14)
C12 C11 N2 117.81(14)
C13 C12 C11 117.21(16)
C13 C12 C17 122.21(15)
C11 C12 C17 120.57(14)
C14 C13 C12 120.84(17)
C13 C14 C15 120.69(16)
C14 C15 C16 120.98(17)
C15 C16 C11 117.24(16)
C15 C16 C20 120.24(16)
C11 C16 C20 122.49(14)
C12 C17 C19 113.54(15)
C12 C17 C18 110.94(15)
C19 C17 C18 109.43(15)
C21 C20 C16 111.07(16)
C21 C20 C22 112.0(2)
C16 C20 C22 111.97(16)
C28 C23 C24 122.41(15)
C28 C23 N3 118.20(14)
C24 C23 N3 119.39(15)
C25 C24 C23 117.58(16)
C25 C24 C29 121.99(16)
C23 C24 C29 120.44(15)
C26 C25 C24 120.97(16)
C25 C26 C27 120.54(16)
C26 C27 C28 120.48(17)
C27 C28 C23 117.89(16)
C27 C28 C32 119.82(16)
C23 C28 C32 122.29(15)
C30 C29 C24 111.2(2)
C30 C29 C31 111.0(2)
C24 C29 C31 113.18(19)
C28 C32 C34 110.72(16)
C28 C32 C33 110.14(16)
C34 C32 C33 111.65(17)
N4 C35 Zr 170.03(15)
C37' C36 N4 109.5(3)
C37' C36 C38 139.0(3)
N4 C36 C38 110.5(2)
C37' C36 C39' 123.4(4)
N4 C36 C39' 107.0(3)
C38 C36 C39' 33.4(3)
C37' C36 C37 53.2(3)
N4 C36 C37 112.03(19)
C38 C36 C37 116.5(3)
C39' C36 C37 138.9(4)
C37' C36 C38' 107.5(3)
N4 C36 C38' 100.2(3)
C38 C36 C38' 73.5(3)
C39' C36 C38' 106.8(4)
C37 C36 C38' 54.4(3)
C37' C36 C39 53.3(3)
N4 C36 C39 105.84(18)
C38 C36 C39 106.6(3)
C39' C36 C39 76.0(4)
C37 C36 C39 104.5(2)
C38' C36 C39 151.7(3)

loop_
_geom_bond_atom_site_label_1
_geom_bond_atom_site_label_2
_geom_bond_distance
Zr N1 2.0053(13)
Zr C2 2.3261(19)
Zr C7 2.340(2)
Zr C3 2.3456(19)
Zr C6 2.3623(19)
Zr C1 2.3759(19)
Zr C35 2.4203(19)
Zr C4 2.4223(18)
Zr C5 2.4306(18)
N1 C8 1.272(2)
N2 C9 1.392(2)
N2 C8 1.3974(19)
N2 C11 1.4323(19)
N3 C8 1.3930(19)
N3 C10 1.3956(19)
N3 C23 1.4324(19)
N4 C35 1.156(2)
N4 C36 1.458(2)
C1 C2 1.399(4)
C1 C7 1.411(3)
C2 C3 1.418(4)
C3 C4 1.430(3)
C4 C5 1.408(3)
C5 C6 1.413(3)
C6 C7 1.421(3)
C9 C10 1.337(2)
C11 C16 1.398(2)
C11 C12 1.403(2)
C12 C13 1.399(2)
C12 C17 1.519(2)
C13 C14 1.381(3)
C14 C15 1.382(3)
C15 C16 1.397(2)
C16 C20 1.519(2)
C17 C19 1.526(2)
C17 C18 1.531(3)
C20 C21 1.510(3)
C20 C22 1.524(3)
C23 C28 1.394(2)
C23 C24 1.398(2)
C24 C25 1.390(2)
C24 C29 1.514(3)
C25 C26 1.380(3)
C26 C27 1.381(3)
C27 C28 1.394(2)
C28 C32 1.519(2)
C29 C30 1.479(4)
C29 C31 1.517(3)
C32 C34 1.524(3)
C32 C33 1.535(3)
C36 C37' 1.398(5)
C36 C38 1.470(4)
C36 C39' 1.486(7)
C36 C37 1.504(4)
C36 C38' 1.642(6)
C36 C39 1.644(4)

loop_
_geom_torsion_atom_site_label_1
_geom_torsion_atom_site_label_2
_geom_torsion_atom_site_label_3
_geom_torsion_atom_site_label_4
_geom_torsion
C2 Zr N1 C8 -30.6(5)
C7 Zr N1 C8 -106.1(5)
C3 Zr N1 C8 7.5(5)
C6 Zr N1 C8 -144.8(4)
C1 Zr N1 C8 -68.3(5)
C35 Zr N1 C8 109.0(5)
C4 Zr N1 C8 56.2(5)
C5 Zr N1 C8 160.1(4)
N1 Zr C1 C2 104.87(12)
C7 Zr C1 C2 -145.30(19)
C3 Zr C1 C2 -24.28(12)
C6 Zr C1 C2 -121.27(14)
C35 Zr C1 C2 -67.8(2)
C4 Zr C1 C2 -56.06(13)
C5 Zr C1 C2 -90.10(13)
N1 Zr C1 C7 -109.83(13)
C2 Zr C1 C7 145.30(19)
C3 Zr C1 C7 121.02(14)
C6 Zr C1 C7 24.03(13)
C35 Zr C1 C7 77.5(3)
C4 Zr C1 C7 89.24(13)
C5 Zr C1 C7 55.20(13)
C7 C1 C2 C3 8.6(4)
Zr C1 C2 C3 52.46(19)
C7 C1 C2 Zr -43.9(2)
N1 Zr C2 C1 -90.87(13)
C7 Zr C2 C1 20.87(12)
C3 Zr C2 C1 139.83(18)
C6 Zr C2 C1 51.12(13)
C35 Zr C2 C1 151.90(12)
C4 Zr C2 C1 114.79(14)
C5 Zr C2 C1 85.48(13)
N1 Zr C2 C3 129.31(11)
C7 Zr C2 C3 -118.96(14)
C6 Zr C2 C3 -88.71(13)
C1 Zr C2 C3 -139.82(18)
C35 Zr C2 C3 12.08(16)
C4 Zr C2 C3 -25.03(12)
C5 Zr C2 C3 -54.35(13)
C1 C2 C3 C4 1.4(3)
Zr C2 C3 C4 54.41(19)
C1 C2 C3 Zr -53.06(19)
N1 Zr C3 C2 -73.20(15)
C7 Zr C3 C2 53.21(13)
C6 Zr C3 C2 88.49(13)
C1 Zr C3 C2 23.82(12)
C35 Zr C3 C2 -171.13(12)
C4 Zr C3 C2 137.90(19)
C5 Zr C3 C2 116.84(14)
N1 Zr C3 C4 148.90(11)
C2 Zr C3 C4 -137.90(19)
C7 Zr C3 C4 -84.69(14)
C6 Zr C3 C4 -49.41(14)
C1 Zr C3 C4 -114.08(14)
C35 Zr C3 C4 50.97(14)
C5 Zr C3 C4 -21.07(12)
C2 C3 C4 C5 -6.6(3)
Zr C3 C4 C5 46.3(2)
C2 C3 C4 Zr -52.84(18)
N1 Zr C4 C5 143.19(15)
C2 Zr C4 C5 -118.78(14)
C7 Zr C4 C5 -52.34(13)
C3 Zr C4 C5 -144.1(2)
C6 Zr C4 C5 -21.27(12)
C1 Zr C4 C5 -87.43(13)
C35 Zr C4 C5 88.13(13)
N1 Zr C4 C3 -72.7(2)
C2 Zr C4 C3 25.35(13)
C7 Zr C4 C3 91.78(14)
C6 Zr C4 C3 122.85(15)
C1 Zr C4 C3 56.70(14)
C35 Zr C4 C3 -127.74(14)
C5 Zr C4 C3 144.1(2)
C3 C4 C5 C6 -0.1(3)
Zr C4 C5 C6 44.9(2)
C3 C4 C5 Zr -44.98(19)
N1 Zr C5 C4 -136.62(18)
C2 Zr C5 C4 53.01(13)
C7 Zr C5 C4 119.22(14)
C3 Zr C5 C4 21.72(13)
C6 Zr C5 C4 144.48(19)
C1 Zr C5 C4 87.86(14)
C35 Zr C5 C4 -83.85(13)
N1 Zr C5 C6 78.9(2)
C2 Zr C5 C6 -91.47(14)
C7 Zr C5 C6 -25.26(13)
C3 Zr C5 C6 -122.76(15)
C1 Zr C5 C6 -56.62(13)
C35 Zr C5 C6 131.68(13)
C4 Zr C5 C6 -144.48(19)
C4 C5 C6 C7 6.9(3)
Zr C5 C6 C7 52.67(19)
C4 C5 C6 Zr -45.7(2)
N1 Zr C6 C5 -150.04(11)
C2 Zr C6 C5 85.20(13)
C7 Zr C6 C5 138.14(19)
C3 Zr C6 C5 49.76(13)
C1 Zr C6 C5 114.34(14)
C35 Zr C6 C5 -47.99(13)
C4 Zr C6 C5 20.97(12)
N1 Zr C6 C7 71.82(16)
C2 Zr C6 C7 -52.93(14)
C3 Zr C6 C7 -88.38(14)
C1 Zr C6 C7 -23.80(13)
C35 Zr C6 C7 173.88(13)
C4 Zr C6 C7 -117.17(15)
C5 Zr C6 C7 -138.14(19)
C2 C1 C7 C6 -8.3(4)
Zr C1 C7 C6 -52.0(2)
C2 C1 C7 Zr 43.7(2)
C5 C6 C7 C1 -1.9(4)
Zr C6 C7 C1 52.3(2)
C5 C6 C7 Zr -54.25(19)
N1 Zr C7 C1 86.87(14)
C2 Zr C7 C1 -20.75(13)
C3 Zr C7 C1 -51.26(14)
C6 Zr C7 C1 -140.1(2)
C35 Zr C7 C1 -148.71(12)
C4 Zr C7 C1 -86.23(14)
C5 Zr C7 C1 -115.43(15)
N1 Zr C7 C6 -133.05(12)
C2 Zr C7 C6 119.32(15)
C3 Zr C7 C6 88.82(14)
C1 Zr C7 C6 140.1(2)
C35 Zr C7 C6 -8.64(18)
C4 Zr C7 C6 53.85(13)
C5 Zr C7 C6 24.64(12)
Zr N1 C8 N3 171.3(4)
Zr N1 C8 N2 -7.5(6)
C10 N3 C8 N1 -175.67(16)
C23 N3 C8 N1 -7.7(2)
C10 N3 C8 N2 3.40(16)
C23 N3 C8 N2 171.36(13)
C9 N2 C8 N1 175.93(15)
C11 N2 C8 N1 3.1(2)
C9 N2 C8 N3 -3.14(16)
C11 N2 C8 N3 -176.02(13)
C8 N2 C9 C10 1.75(18)
C11 N2 C9 C10 174.04(15)
N2 C9 C10 N3 0.45(19)
C8 N3 C10 C9 -2.50(19)
C23 N3 C10 C9 -170.08(15)
C9 N2 C11 C16 -73.2(2)
C8 N2 C11 C16 98.34(18)
C9 N2 C11 C12 110.22(18)
C8 N2 C11 C12 -78.24(19)
C16 C11 C12 C13 -0.9(2)
N2 C11 C12 C13 175.58(14)
C16 C11 C12 C17 178.42(15)
N2 C11 C12 C17 -5.1(2)
C11 C12 C13 C14 0.2(3)
C17 C12 C13 C14 -179.09(16)
C12 C13 C14 C15 0.5(3)
C13 C14 C15 C16 -0.5(3)
C14 C15 C16 C11 -0.1(3)
C14 C15 C16 C20 -178.43(17)
C12 C11 C16 C15 0.8(3)
N2 C11 C16 C15 -175.56(15)
C12 C11 C16 C20 179.10(16)
N2 C11 C16 C20 2.7(2)
C13 C12 C17 C19 -21.2(2)
C11 C12 C17 C19 159.61(15)
C13 C12 C17 C18 102.57(19)
C11 C12 C17 C18 -76.7(2)
C15 C16 C20 C21 71.9(3)
C11 C16 C20 C21 -106.4(2)
C15 C16 C20 C22 -54.2(3)
C11 C16 C20 C22 127.5(2)
C8 N3 C23 C28 -91.94(19)
C10 N3 C23 C28 74.1(2)
C8 N3 C23 C24 87.81(19)
C10 N3 C23 C24 -106.13(19)
C28 C23 C24 C25 -2.7(2)
N3 C23 C24 C25 177.61(14)
C28 C23 C24 C29 177.99(17)
N3 C23 C24 C29 -1.7(2)
C23 C24 C25 C26 -0.6(3)
C29 C24 C25 C26 178.71(18)
C24 C25 C26 C27 2.1(3)
C25 C26 C27 C28 -0.3(3)
C26 C27 C28 C23 -2.9(3)
C26 C27 C28 C32 177.00(18)
C24 C23 C28 C27 4.4(3)
N3 C23 C28 C27 -175.88(16)
C24 C23 C28 C32 -175.47(16)
N3 C23 C28 C32 4.3(2)
C25 C24 C29 C30 -92.6(3)
C23 C24 C29 C30 86.7(3)
C25 C24 C29 C31 33.1(3)
C23 C24 C29 C31 -147.5(2)
C27 C28 C32 C34 65.0(2)
C23 C28 C32 C34 -115.13(19)
C27 C28 C32 C33 -59.0(2)
C23 C28 C32 C33 120.9(2)
C36 N4 C35 Zr 6(3)
N1 Zr C35 N4 -168.7(9)
C2 Zr C35 N4 -41.7(10)
C7 Zr C35 N4 57.6(10)
C3 Zr C35 N4 -34.7(10)
C6 Zr C35 N4 52.5(10)
C1 Zr C35 N4 4.5(11)
C4 Zr C35 N4 -7.5(9)
C5 Zr C35 N4 27.2(9)
C35 N4 C36 C37' 138(2)
C35 N4 C36 C38 -51(3)
C35 N4 C36 C39' -86(3)
C35 N4 C36 C37 81(2)
C35 N4 C36 C38' 25(3)
C35 N4 C36 C39 -166(2)
